data_4338321
loop_
_publ_author_name
'Oishi, Masataka'
'Endo, Togo'
'Oshima, Masato'
'Suzuki, Hiroharu'

_publ_section_title
;
 Aluminum-Stabilized Low-Spin Iron(II) Hydrido Complexes of
 1,4,7-Trimethyl-1,4,7-triazacyclononane.
;
_journal_issue 10
_journal_name_full 'Inorganic chemistry'
_journal_page_first 5100
_journal_page_last 5108
_journal_paper_doi 10.1021/ic500195q
_journal_volume 53
_journal_year 2014
_chemical_formula_sum 'C26 H66 Al2 Cl2 Fe2 N6'
_chemical_formula_weight 699.41
_chemical_name_systematic
; 
 ? 
;
_space_group_IT_number 15
_symmetry_cell_setting monoclinic
_symmetry_space_group_name_Hall '-C 2yc'
_symmetry_space_group_name_H-M 'C 1 2/c 1'
_atom_sites_solution_hydrogens geom
_atom_sites_solution_primary direct
_atom_sites_solution_secondary difmap
_audit_creation_method SHELXL-97
_cell_angle_alpha 90.00
_cell_angle_beta 92.9730(17)
_cell_angle_gamma 90.00
_cell_formula_units_Z 4
_cell_length_a 12.3874(7)
_cell_length_b 11.9798(7)
_cell_length_c 25.1828(15)
_cell_measurement_reflns_used 15313
_cell_measurement_temperature 123(2)
_cell_measurement_theta_max 25.35
_cell_measurement_theta_min 3.24
_cell_volume 3732.1(4)
_computing_cell_refinement PROCESS-AUTO
_computing_data_collection 'PROCESS-AUTO (Rigaku, 1998)'
_computing_data_reduction 'SHELXS-97 (Sheldrick, 1990)'
_computing_molecular_graphics 'ORTEX (P.McArdle, 1995)'
_computing_publication_material SHELXL-97
_computing_structure_refinement 'SHELXL-97 (Sheldrick, 1997)'
_computing_structure_solution SHELXS-97
_diffrn_ambient_temperature 123(2)
_diffrn_detector_area_resol_mean 10
_diffrn_measured_fraction_theta_full 0.998
_diffrn_measured_fraction_theta_max 0.998
_diffrn_measurement_device_type 'Rigaku R-AXIS RAPID Imaging Plate'
_diffrn_measurement_method \w
_diffrn_radiation_monochromator graphite
_diffrn_radiation_source 'Rigaku Rotating Anode Ultrax18'
_diffrn_radiation_type MoK\a
_diffrn_radiation_wavelength 0.71069
_diffrn_reflns_av_R_equivalents 0.0411
_diffrn_reflns_av_sigmaI/netI 0.0366
_diffrn_reflns_limit_h_max 14
_diffrn_reflns_limit_h_min -14
_diffrn_reflns_limit_k_max 14
_diffrn_reflns_limit_k_min -13
_diffrn_reflns_limit_l_max 30
_diffrn_reflns_limit_l_min -30
_diffrn_reflns_number 15313
_diffrn_reflns_theta_full 25.35
_diffrn_reflns_theta_max 25.35
_diffrn_reflns_theta_min 3.24
_exptl_absorpt_coefficient_mu 0.992
_exptl_absorpt_correction_T_max 1.0000
_exptl_absorpt_correction_T_min 0.4513
_exptl_absorpt_correction_type empirical
_exptl_crystal_colour red
_exptl_crystal_density_diffrn 1.245
_exptl_crystal_density_meas ?
_exptl_crystal_density_method 'not measured'
_exptl_crystal_description platelet
_exptl_crystal_F_000 1504
_exptl_crystal_size_max 0.540
_exptl_crystal_size_mid 0.130
_exptl_crystal_size_min 0.050
_refine_diff_density_max 0.849
_refine_diff_density_min -0.318
_refine_diff_density_rms 0.062
_refine_ls_extinction_method none
_refine_ls_goodness_of_fit_ref 1.057
_refine_ls_hydrogen_treatment mixed
_refine_ls_matrix_type full
_refine_ls_number_parameters 193
_refine_ls_number_reflns 3429
_refine_ls_number_restraints 0
_refine_ls_restrained_S_all 1.057
_refine_ls_R_factor_all 0.0403
_refine_ls_R_factor_gt 0.0356
_refine_ls_shift/su_max 0.001
_refine_ls_shift/su_mean 0.000
_refine_ls_structure_factor_coef Fsqd
_refine_ls_weighting_details 'calc w=1/[\s^2^(Fo^2^)+(0.0299P)^2^+8.8536P] where P=(Fo^2^+2Fc^2^)/3'
_refine_ls_weighting_scheme calc
_refine_ls_wR_factor_gt 0.0839
_refine_ls_wR_factor_ref 0.0865
_reflns_number_gt 3062
_reflns_number_total 3606
_reflns_threshold_expression >2sigma(I)
_cod_data_source_file ic500195q_si_002.cif
_cod_data_source_block 2-AliBu2Cl2
_cod_depositor_comments
;
The following automatic conversions were performed:
'_atom_site_symetry_multiplicity' tag replaced with
'_atom_site_symmetry_multiplicity'.

Automatic conversion script
Id: cif_correct_tags 1440 2010-10-19 06:21:57Z saulius 

The following automatic conversions were performed:

'_symmetry_cell_setting' value 'Monoclinic' changed to 'monoclinic'
according to
/usr/data/users/saulius/crontab/automatic-downloads/rss-feeds/ACS/lib/dictionaries/cif_core.dic
dictionary named 'cif_core.dic' version 2.4.2 from
2011-04-26.

'_exptl_absorpt_correction_type' value 'Empirical'
changed to 'empirical' according to
/usr/data/users/saulius/crontab/automatic-downloads/rss-feeds/ACS/lib/dictionaries/cif_core.dic
dictionary named 'cif_core.dic' version 2.4.2 from 2011-04-26.

Automatic conversion script
Id: cif_fix_values 2281 2013-09-26 08:29:07Z andrius 

 Adding full bibliography for 4338320--4338323.cif.

The following automatic conversions were performed:

'_exptl_crystal_density_meas' value 'not measured' was changed to '?'
- the value is perceived as not measured.

Automatic conversion script
Id: cif_fix_values 3008 2015-01-20 13:52:24Z robertas 
;
_cod_original_sg_symbol_H-M C2/c
_cod_database_code 4338321

loop_
_symmetry_equiv_pos_as_xyz
'x, y, z'
'-x, y, -z+1/2'
'x+1/2, y+1/2, z'
'-x+1/2, y+1/2, -z+1/2'
'-x, -y, -z'
'x, -y, z-1/2'
'-x+1/2, -y+1/2, -z'
'x+1/2, -y+1/2, z-1/2'

loop_
_atom_site_label
_atom_site_type_symbol
_atom_site_fract_x
_atom_site_fract_y
_atom_site_fract_z
_atom_site_U_iso_or_equiv
_atom_site_adp_type
_atom_site_occupancy
_atom_site_symmetry_multiplicity
_atom_site_calc_flag
_atom_site_refinement_flags
Fe1 Fe 0.95502(2) 0.09912(3) 0.568535(12) 0.01767(11) Uani 1 1 d .
Al1 Al 1.0000 0.0000 0.5000 0.0191(2) Uani 1 2 d S
Al2 Al 1.0000 -0.48811(7) 0.7500 0.0179(2) Uani 1 2 d S
Cl1 Cl 1.14398(4) -0.59810(5) 0.75486(2) 0.02335(14) Uani 1 1 d .
N1 N 0.80631(16) 0.12502(18) 0.59788(8) 0.0252(4) Uani 1 1 d .
N2 N 0.97824(16) 0.26530(16) 0.58270(7) 0.0244(4) Uani 1 1 d .
N3 N 1.00662(15) 0.07779(16) 0.64614(7) 0.0219(4) Uani 1 1 d .
C1 C 0.8112(2) 0.1056(3) 0.65613(11) 0.0408(7) Uani 1 1 d .
H1A H 0.7454 0.0653 0.6661 0.061 Uiso 1 1 calc R
H1B H 0.8135 0.1781 0.6750 0.061 Uiso 1 1 calc R
C2 C 0.9088(2) 0.0388(2) 0.67254(10) 0.0346(6) Uani 1 1 d .
H2A H 0.9218 0.0442 0.7116 0.052 Uiso 1 1 calc R
H2B H 0.8955 -0.0406 0.6635 0.052 Uiso 1 1 calc R
C3 C 1.0433(2) 0.1877(2) 0.66859(11) 0.0384(6) Uani 1 1 d .
H3A H 0.9870 0.2182 0.6910 0.058 Uiso 1 1 calc R
H3B H 1.1100 0.1768 0.6914 0.058 Uiso 1 1 calc R
C4 C 1.0648(2) 0.2686(2) 0.62589(11) 0.0391(7) Uani 1 1 d .
H4A H 1.1352 0.2509 0.6109 0.059 Uiso 1 1 calc R
H4B H 1.0694 0.3448 0.6411 0.059 Uiso 1 1 calc R
C5 C 0.8764(2) 0.3168(2) 0.59946(12) 0.0398(7) Uani 1 1 d .
H5A H 0.8816 0.3293 0.6384 0.060 Uiso 1 1 calc R
H5B H 0.8664 0.3903 0.5819 0.060 Uiso 1 1 calc R
C6 C 0.7818(2) 0.2455(2) 0.58564(13) 0.0421(7) Uani 1 1 d .
H6A H 0.7614 0.2536 0.5473 0.070(12) Uiso 1 1 calc R
H6B H 0.7198 0.2700 0.6060 0.106 Uiso 1 1 calc R
C7 C 0.72127(19) 0.0561(2) 0.57095(10) 0.0327(6) Uani 1 1 d .
H7A H 0.7223 0.0671 0.5324 0.049 Uiso 1 1 calc R
H7B H 0.6505 0.0780 0.5832 0.049 Uiso 1 1 calc R
H7C H 0.7345 -0.0228 0.5793 0.049 Uiso 1 1 calc R
C8 C 1.0176(2) 0.3262(2) 0.53612(10) 0.0356(6) Uani 1 1 d .
H8A H 0.9632 0.3217 0.5065 0.053 Uiso 1 1 calc R
H8B H 1.0852 0.2923 0.5255 0.053(9) Uiso 1 1 calc R
H8C H 1.0304 0.4046 0.5456 0.080 Uiso 1 1 calc R
C9 C 1.0918(2) -0.0071(2) 0.65385(10) 0.0331(6) Uani 1 1 d .
H9A H 1.0670 -0.0775 0.6377 0.050 Uiso 1 1 calc R
H9B H 1.1080 -0.0182 0.6920 0.050 Uiso 1 1 calc R
H9C H 1.1571 0.0181 0.6370 0.050 Uiso 1 1 calc R
C10 C 1.00043(18) -0.41012(19) 0.68061(9) 0.0220(5) Uani 1 1 d .
H10A H 1.0547 -0.3494 0.6837 0.033 Uiso 1 1 calc R
H10B H 1.0251 -0.4636 0.6539 0.033 Uiso 1 1 calc R
C11 C 0.89311(19) -0.3595(2) 0.65918(10) 0.0268(5) Uani 1 1 d .
H11A H 0.8378 -0.4204 0.6575 0.040 Uiso 1 1 calc R
C12 C 0.8553(2) -0.2704(2) 0.69709(12) 0.0407(7) Uani 1 1 d .
H12A H 0.7917 -0.2324 0.6810 0.060(10) Uiso 1 1 calc R
H12B H 0.9134 -0.2161 0.7042 0.089 Uiso 1 1 calc R
H12C H 0.8365 -0.3055 0.7305 0.089 Uiso 1 1 calc R
C13 C 0.9009(2) -0.3127(3) 0.60314(11) 0.0396(7) Uani 1 1 d .
H13A H 0.9243 -0.3718 0.5794 0.053(10) Uiso 1 1 calc R
H13B H 0.9534 -0.2515 0.6038 0.060(10) Uiso 1 1 calc R
H13C H 0.8300 -0.2848 0.5902 0.090 Uiso 1 1 calc R
H101 H 0.939(3) -0.031(4) 0.5608(16) 0.090 Uiso 1 1 d .
H102 H 1.067(3) 0.081(3) 0.5477(17) 0.090 Uiso 1 1 d .
H103 H 0.912(3) 0.117(3) 0.5102(17) 0.090 Uiso 1 1 d .

loop_
_atom_site_aniso_label
_atom_site_aniso_U_11
_atom_site_aniso_U_22
_atom_site_aniso_U_33
_atom_site_aniso_U_23
_atom_site_aniso_U_13
_atom_site_aniso_U_12
Fe1 0.01930(17) 0.01987(18) 0.01404(17) -0.00416(12) 0.00268(12) -0.00191(13)
Al1 0.0203(4) 0.0216(5) 0.0156(4) -0.0051(4) 0.0033(3) -0.0026(4)
Al2 0.0201(4) 0.0159(4) 0.0179(5) 0.000 0.0043(4) 0.000
Cl1 0.0251(3) 0.0231(3) 0.0220(3) -0.0018(2) 0.0023(2) 0.0062(2)
N1 0.0232(10) 0.0327(11) 0.0199(10) -0.0044(8) 0.0035(8) 0.0000(9)
N2 0.0334(11) 0.0223(10) 0.0176(9) -0.0030(8) 0.0035(8) -0.0015(9)
N3 0.0254(10) 0.0226(10) 0.0178(9) -0.0037(8) 0.0010(8) 0.0000(8)
C1 0.0332(14) 0.066(2) 0.0242(13) 0.0029(13) 0.0076(11) -0.0036(14)
C2 0.0371(14) 0.0416(15) 0.0261(13) 0.0096(11) 0.0101(11) 0.0047(12)
C3 0.0526(17) 0.0332(14) 0.0280(13) -0.0049(11) -0.0113(12) -0.0077(13)
C4 0.0543(17) 0.0298(14) 0.0315(14) -0.0047(11) -0.0120(13) -0.0140(13)
C5 0.0495(16) 0.0266(13) 0.0443(16) 0.0037(12) 0.0122(13) 0.0109(13)
C6 0.0384(15) 0.0377(16) 0.0506(18) -0.0076(13) 0.0055(13) 0.0123(13)
C7 0.0211(12) 0.0453(16) 0.0318(14) -0.0058(12) 0.0027(10) -0.0036(11)
C8 0.0511(17) 0.0280(13) 0.0283(13) 0.0010(11) 0.0075(12) -0.0115(12)
C9 0.0314(13) 0.0398(15) 0.0275(13) -0.0029(11) -0.0034(10) 0.0083(12)
C10 0.0230(11) 0.0205(11) 0.0232(11) 0.0026(9) 0.0072(9) -0.0005(9)
C11 0.0224(11) 0.0287(12) 0.0296(13) 0.0095(10) 0.0042(10) 0.0019(10)
C12 0.0405(15) 0.0406(16) 0.0416(16) 0.0105(13) 0.0094(12) 0.0212(13)
C13 0.0379(15) 0.0473(17) 0.0336(15) 0.0148(13) 0.0025(12) 0.0051(14)

loop_
_atom_type_symbol
_atom_type_description
_atom_type_scat_dispersion_real
_atom_type_scat_dispersion_imag
_atom_type_scat_source
C C 0.0033 0.0016 'International Tables Vol C Tables 4.2.6.8 and 6.1.1.4'
H H 0.0000 0.0000 'International Tables Vol C Tables 4.2.6.8 and 6.1.1.4'
Al Al 0.0645 0.0514 'International Tables Vol C Tables 4.2.6.8 and 6.1.1.4'
Cl Cl 0.1484 0.1585 'International Tables Vol C Tables 4.2.6.8 and 6.1.1.4'
Fe Fe 0.3463 0.8444 'International Tables Vol C Tables 4.2.6.8 and 6.1.1.4'
N N 0.0061 0.0033 'International Tables Vol C Tables 4.2.6.8 and 6.1.1.4'

loop_
_geom_angle_atom_site_label_1
_geom_angle_atom_site_label_2
_geom_angle_atom_site_label_3
_geom_angle
_geom_angle_site_symmetry_1
_geom_angle_site_symmetry_3
N2 Fe1 N3 85.43(8) . .
N2 Fe1 N1 84.84(8) . .
N3 Fe1 N1 85.19(8) . .
N2 Fe1 Al1 128.86(6) . .
N3 Fe1 Al1 127.36(6) . .
N1 Fe1 Al1 129.65(6) . .
Fe1 Al1 Fe1 180.0 . 5_756
C10 Al2 C10 123.74(14) 2_756 .
C10 Al2 Cl1 106.86(7) 2_756 2_756
C10 Al2 Cl1 105.71(7) . 2_756
C10 Al2 Cl1 105.71(7) 2_756 .
C10 Al2 Cl1 106.86(7) . .
Cl1 Al2 Cl1 107.02(5) 2_756 .
C7 N1 C1 111.0(2) . .
C7 N1 C6 108.2(2) . .
C1 N1 C6 110.6(2) . .
C7 N1 Fe1 112.59(15) . .
C1 N1 Fe1 110.03(15) . .
C6 N1 Fe1 104.33(16) . .
C8 N2 C5 109.8(2) . .
C8 N2 C4 108.1(2) . .
C5 N2 C4 111.8(2) . .
C8 N2 Fe1 112.96(15) . .
C5 N2 Fe1 109.94(16) . .
C4 N2 Fe1 104.07(15) . .
C9 N3 C2 108.64(19) . .
C9 N3 C3 110.9(2) . .
C2 N3 C3 110.3(2) . .
C9 N3 Fe1 113.57(14) . .
C2 N3 Fe1 104.20(15) . .
C3 N3 Fe1 109.03(15) . .
N1 C1 C2 110.4(2) . .
N3 C2 C1 112.1(2) . .
C4 C3 N3 111.3(2) . .
C3 C4 N2 111.3(2) . .
C6 C5 N2 111.5(2) . .
C5 C6 N1 111.0(2) . .
C11 C10 Al2 117.05(15) . .
C12 C11 C13 111.0(2) . .
C12 C11 C10 110.2(2) . .
C13 C11 C10 112.0(2) . .

loop_
_geom_bond_atom_site_label_1
_geom_bond_atom_site_label_2
_geom_bond_distance
_geom_bond_site_symmetry_2
Fe1 N2 2.040(2) .
Fe1 N3 2.0405(19) .
Fe1 N1 2.044(2) .
Fe1 Al1 2.1906(3) .
Al1 Fe1 2.1906(3) 5_756
Al2 C10 1.982(2) 2_756
Al2 C10 1.982(2) .
Al2 Cl1 2.2158(8) 2_756
Al2 Cl1 2.2158(8) .
N1 C7 1.476(3) .
N1 C1 1.483(3) .
N1 C6 1.503(3) .
N2 C8 1.485(3) .
N2 C5 1.486(3) .
N2 C4 1.488(3) .
N3 C9 1.471(3) .
N3 C2 1.487(3) .
N3 C3 1.495(3) .
C1 C2 1.490(4) .
C3 C4 1.481(4) .
C5 C6 1.477(4) .
C10 C11 1.534(3) .
C11 C12 1.522(4) .
C11 C13 1.526(3) .

loop_
_geom_torsion_atom_site_label_1
_geom_torsion_atom_site_label_2
_geom_torsion_atom_site_label_3
_geom_torsion_atom_site_label_4
_geom_torsion
_geom_torsion_site_symmetry_1
_geom_torsion_site_symmetry_4
N2 Fe1 Al1 Fe1 -64(100) . 5_756
N3 Fe1 Al1 Fe1 177(100) . 5_756
N1 Fe1 Al1 Fe1 57(100) . 5_756
N2 Fe1 N1 C7 144.85(18) . .
N3 Fe1 N1 C7 -129.31(18) . .
Al1 Fe1 N1 C7 6.8(2) . .
N2 Fe1 N1 C1 -90.80(18) . .
N3 Fe1 N1 C1 -4.97(18) . .
Al1 Fe1 N1 C1 131.18(16) . .
N2 Fe1 N1 C6 27.81(16) . .
N3 Fe1 N1 C6 113.64(16) . .
Al1 Fe1 N1 C6 -110.21(15) . .
N3 Fe1 N2 C8 144.78(18) . .
N1 Fe1 N2 C8 -129.66(18) . .
Al1 Fe1 N2 C8 8.9(2) . .
N3 Fe1 N2 C5 -92.18(17) . .
N1 Fe1 N2 C5 -6.61(16) . .
Al1 Fe1 N2 C5 131.98(15) . .
N3 Fe1 N2 C4 27.76(16) . .
N1 Fe1 N2 C4 113.33(17) . .
Al1 Fe1 N2 C4 -108.08(15) . .
N2 Fe1 N3 C9 -130.18(17) . .
N1 Fe1 N3 C9 144.62(17) . .
Al1 Fe1 N3 C9 6.77(19) . .
N2 Fe1 N3 C2 111.77(16) . .
N1 Fe1 N3 C2 26.57(15) . .
Al1 Fe1 N3 C2 -111.27(14) . .
N2 Fe1 N3 C3 -5.96(17) . .
N1 Fe1 N3 C3 -91.15(17) . .
Al1 Fe1 N3 C3 131.00(15) . .
C7 N1 C1 C2 106.7(3) . .
C6 N1 C1 C2 -133.3(2) . .
Fe1 N1 C1 C2 -18.6(3) . .
C9 N3 C2 C1 -166.5(2) . .
C3 N3 C2 C1 71.8(3) . .
Fe1 N3 C2 C1 -45.1(2) . .
N1 C1 C2 N3 43.4(3) . .
C9 N3 C3 C4 107.6(3) . .
C2 N3 C3 C4 -132.0(2) . .
Fe1 N3 C3 C4 -18.2(3) . .
N3 C3 C4 N2 43.9(3) . .
C8 N2 C4 C3 -166.3(2) . .
C5 N2 C4 C3 72.7(3) . .
Fe1 N2 C4 C3 -45.9(3) . .
C8 N2 C5 C6 107.5(3) . .
C4 N2 C5 C6 -132.5(2) . .
Fe1 N2 C5 C6 -17.4(3) . .
N2 C5 C6 N1 42.8(3) . .
C7 N1 C6 C5 -165.6(2) . .
C1 N1 C6 C5 72.8(3) . .
Fe1 N1 C6 C5 -45.5(3) . .
C10 Al2 C10 C11 -76.68(17) 2_756 .
Cl1 Al2 C10 C11 46.70(19) 2_756 .
Cl1 Al2 C10 C11 160.46(16) . .
Al2 C10 C11 C12 61.8(2) . .
Al2 C10 C11 C13 -174.01(19) . .
